data_7039163
loop_
_publ_author_name
'Alcock, Leighton J.'
'Cavigliasso, Germ\'an'
'Willis, Anthony C.'
'Stranger, Robert'
'Ralph, Stephen F.'

_publ_section_title
;
 Trigonal prismatic metal complexes: a not so rare coordination geometry?
;
_journal_issue 22
_journal_name_full 'Dalton transactions (Cambridge, England : 2003)'
_journal_page_first 9036
_journal_page_last 9040
_journal_paper_doi 10.1039/c6dt01176d
_journal_volume 45
_journal_year 2016
_chemical_compound_source ' from U of Wollongong'
_chemical_formula_moiety 'C25 H54 N6 Zn 2+, (N O3 -)2, H2 O '
_chemical_formula_sum 'C25 H56 N8 O7 Zn'
_chemical_formula_weight 646.15
_chemical_name_systematic
;
1,5,5,9,13,13,20,20-octamethyl-3,7,11,15,18,
22-hexaazabicyclo[7.7.7]tricosanezinc(II) nitrate monohydrate
;
_space_group_IT_number 15
_symmetry_cell_setting monoclinic
_symmetry_space_group_name_Hall '-C 2yc'
_symmetry_space_group_name_H-M 'C 1 2/c 1'
_atom_sites_solution_hydrogens geom
_atom_sites_solution_primary direct
_audit_creation_date 11-11-04
_audit_creation_method CRYSTALS_ver_14.11
_audit_update_record
;
2016-02-29 deposited with the CCDC.
2016-04-20 downloaded from the CCDC.
;
_cell_angle_alpha 90.00
_cell_angle_beta 105.3125(15)
_cell_angle_gamma 90.00
_cell_formula_units_Z 4
_cell_length_a 10.4071(2)
_cell_length_b 17.2603(4)
_cell_length_c 17.7437(4)
_cell_measurement_reflns_used 33931
_cell_measurement_temperature 200
_cell_measurement_theta_max 27.5
_cell_measurement_theta_min 3
_cell_volume 3074.15(12)
_computing_cell_refinement 'DENZO/SCALEPACK (Otwinowski & Minor, 1997)'
_computing_data_collection 'COLLECT (Nonius, 2001).'
_computing_data_reduction 'DENZO/SCALEPACK (Otwinowski & Minor, 1997)'
_computing_molecular_graphics
; 
ORTEP-II (Johnson 1976) in teXsan (MSC, 1992-1997)
;
_computing_publication_material 'CRYSTALS (Betteridge et al., 2003)'
_computing_structure_refinement 'CRYSTALS (Betteridge et al., 2003)'
_computing_structure_solution 'SIR92 (Altomare et al., 1994)'
_diffrn_ambient_temperature 200
_diffrn_measured_fraction_theta_full 0.995
_diffrn_measured_fraction_theta_max 0.995
_diffrn_measurement_device Area
_diffrn_measurement_device_type 'Nonius KappaCCD'
_diffrn_radiation_monochromator graphite
_diffrn_radiation_type 'Mo K\a'
_diffrn_radiation_wavelength 0.71073
_diffrn_reflns_av_R_equivalents 0.075
_diffrn_reflns_limit_h_max 12
_diffrn_reflns_limit_h_min -13
_diffrn_reflns_limit_k_max 22
_diffrn_reflns_limit_k_min -22
_diffrn_reflns_limit_l_max 23
_diffrn_reflns_limit_l_min -23
_diffrn_reflns_number 30806
_diffrn_reflns_theta_full 27.517
_diffrn_reflns_theta_max 27.517
_diffrn_reflns_theta_min 2.643
_diffrn_standards_number 0
_exptl_absorpt_coefficient_mu 0.854
_exptl_absorpt_correction_T_max 0.948
_exptl_absorpt_correction_T_min 0.868
_exptl_absorpt_correction_type integration
_exptl_absorpt_process_details
;
via Gaussian method (Coppens, 1970) implemented in maXus (2000)
;
_exptl_crystal_colour colourless
_exptl_crystal_density_diffrn 1.396
_exptl_crystal_density_method 'not measured'
_exptl_crystal_description block
_exptl_crystal_F_000 1392
_exptl_crystal_size_max 0.220
_exptl_crystal_size_mid 0.120
_exptl_crystal_size_min 0.080
_refine_diff_density_max 0.32
_refine_diff_density_min -0.58
_refine_ls_extinction_method None
_refine_ls_goodness_of_fit_ref 1.0040
_refine_ls_hydrogen_treatment refxyz
_refine_ls_matrix_type full
_refine_ls_number_parameters 271
_refine_ls_number_reflns 3522
_refine_ls_number_restraints 0
_refine_ls_R_factor_all 0.0362
_refine_ls_R_factor_gt 0.0319
_refine_ls_shift/su_max 0.0072251
_refine_ls_shift/su_mean 0.0010439
_refine_ls_structure_factor_coef Fsqd
_refine_ls_weighting_details
;
 Method= Modified Sheldrick 
 w=1/[\s^2^(F^2^) + ( 0.04P)^2^ + 2.88P] 
 ,where P=(max(Fo^2^,0) + 2Fc^2^)/3 
;
_refine_ls_weighting_scheme calc
_refine_ls_wR_factor_all 0.0806
_refine_ls_wR_factor_gt 0.0786
_refine_ls_wR_factor_ref 0.0806
_reflns_limit_h_max 13
_reflns_limit_h_min -13
_reflns_limit_k_max 22
_reflns_limit_k_min 0
_reflns_limit_l_max 23
_reflns_limit_l_min 0
_reflns_number_gt 3201
_reflns_number_total 3523
_reflns_threshold_expression I>2.0\s(I)
_oxford_diffrn_Wilson_B_factor 2.27
_oxford_diffrn_Wilson_scale 9.75
_oxford_refine_ls_scale 0.3130(3)
_oxford_structure_analysis_title '11031626 ral1106'
_cod_data_source_file c6dt01176d2.cif
_cod_data_source_block ral1106a
_cod_depositor_comments
;
The following automatic conversions were performed:

'_symmetry_cell_setting' value 'Monoclinic' changed to 'monoclinic'
according to
/usr/data/users/saulius/crontab/automatic-downloads/rss-feeds/RSC/lib/dictionaries/cif_core.dic
dictionary named 'cif_core.dic' version 2.4.2 from 2011-04-26.

Automatic conversion script
Id: cif_fix_values 4268 2015-11-12 08:31:59Z antanas 

 Adding full bibliography for 7039163--7039165.cif.
;
_cod_original_sg_symbol_H-M 'C 1 2/c 1 '
_cod_database_code 7039163

loop_
_symmetry_equiv_pos_as_xyz
x,y,z
-x,-y,-z
x+1/2,y+1/2,z
-x+1/2,-y+1/2,-z
-x,y,-z+1/2
x,-y,z+1/2
-x+1/2,y+1/2,-z+1/2
x+1/2,-y+1/2,z+1/2

loop_
_atom_site_label
_atom_site_type_symbol
_atom_site_fract_x
_atom_site_fract_y
_atom_site_fract_z
_atom_site_U_iso_or_equiv
_atom_site_occupancy
_atom_site_adp_type
_atom_site_refinement_flags_posn
_atom_site_refinement_flags_adp
Zn1 Zn 0.5000 0.578187(13) 0.7500 0.0233 1.0000 Uani S T
O21 O 0.1470(2) 0.44571(13) 0.84249(12) 0.0792 1.0000 Uani . .
O22 O 0.35116(17) 0.44910(9) 0.91227(9) 0.0547 1.0000 Uani . .
O23 O 0.23027(18) 0.34628(9) 0.91104(10) 0.0622 1.0000 Uani . .
O30 O 0.0000 0.31598(14) 0.7500 0.0692 1.0000 Uani S T
N4 N 0.30414(13) 0.58773(7) 0.78179(8) 0.0262 1.0000 Uani . .
N10 N 0.41963(13) 0.65716(8) 0.65212(8) 0.0261 1.0000 Uani . .
N13 N 0.40134(13) 0.48280(7) 0.66864(8) 0.0260 1.0000 Uani . .
N20 N 0.24233(19) 0.41379(10) 0.88925(10) 0.0459 1.0000 Uani . .
C1 C 0.06466(18) 0.58013(12) 0.57668(11) 0.0383 1.0000 Uani . .
C2 C 0.20496(15) 0.57831(9) 0.63313(9) 0.0279 1.0000 Uani . .
C3 C 0.18587(15) 0.56958(10) 0.71559(10) 0.0294 1.0000 Uani . .
C5 C 0.29545(16) 0.66671(9) 0.81361(10) 0.0303 1.0000 Uani . .
C6 C 0.37788(16) 0.67693(10) 0.89844(9) 0.0311 1.0000 Uani . .
C7 C 0.30816(19) 0.63759(13) 0.95476(11) 0.0398 1.0000 Uani . .
C8 C 0.3922(2) 0.76347(11) 0.91696(12) 0.0417 1.0000 Uani . .
C9 C 0.27137(15) 0.65546(9) 0.62207(10) 0.0289 1.0000 Uani . .
C11 C 0.48496(16) 0.63960(10) 0.58856(9) 0.0298 1.0000 Uani . .
C12 C 0.27680(15) 0.50799(9) 0.60963(9) 0.0289 1.0000 Uani . .
C14 C 0.37638(16) 0.41675(9) 0.71671(10) 0.0290 1.0000 Uani . .
C15 C 0.5000 0.36651(12) 0.7500 0.0298 1.0000 Uani S T
C16 C 0.5287(2) 0.31482(10) 0.68608(11) 0.0372 1.0000 Uani . .
H11 H 0.070(2) 0.5786(13) 0.5198(15) 0.0561 1.0000 Uiso . .
H12 H 0.020(2) 0.6285(14) 0.5853(14) 0.0557 1.0000 Uiso . .
H13 H 0.011(2) 0.5368(14) 0.5866(14) 0.0561 1.0000 Uiso . .
H31 H 0.115(2) 0.6044(12) 0.7191(11) 0.0342 1.0000 Uiso . .
H32 H 0.1582(19) 0.5152(12) 0.7224(11) 0.0346 1.0000 Uiso . .
H41 H 0.304(2) 0.5536(12) 0.8215(12) 0.0386 1.0000 Uiso . .
H51 H 0.199(2) 0.6811(12) 0.8097(12) 0.0361 1.0000 Uiso . .
H52 H 0.325(2) 0.7049(11) 0.7820(11) 0.0346 1.0000 Uiso . .
H71 H 0.366(2) 0.6409(14) 1.0088(15) 0.0582 1.0000 Uiso . .
H72 H 0.228(3) 0.6629(15) 0.9531(14) 0.0578 1.0000 Uiso . .
H73 H 0.288(3) 0.5800(14) 0.9406(15) 0.0581 1.0000 Uiso . .
H81 H 0.440(3) 0.7714(15) 0.9724(15) 0.0616 1.0000 Uiso . .
H82 H 0.302(3) 0.7911(14) 0.9098(14) 0.0610 1.0000 Uiso . .
H83 H 0.440(3) 0.7929(14) 0.8833(15) 0.0615 1.0000 Uiso . .
H91 H 0.2324(19) 0.6958(11) 0.6467(12) 0.0330 1.0000 Uiso . .
H92 H 0.2479(19) 0.6691(11) 0.5680(12) 0.0332 1.0000 Uiso . .
H101 H 0.438(2) 0.7048(12) 0.6691(12) 0.0381 1.0000 Uiso . .
H111 H 0.430(2) 0.6558(11) 0.5390(12) 0.0348 1.0000 Uiso . .
H112 H 0.493(2) 0.5830(11) 0.5845(12) 0.0338 1.0000 Uiso . .
H121 H 0.2983(19) 0.5197(11) 0.5609(11) 0.0338 1.0000 Uiso . .
H122 H 0.216(2) 0.4636(12) 0.5994(11) 0.0335 1.0000 Uiso . .
H131 H 0.461(2) 0.4666(12) 0.6407(12) 0.0376 1.0000 Uiso . .
H141 H 0.344(2) 0.4385(11) 0.7600(12) 0.0349 1.0000 Uiso . .
H142 H 0.307(2) 0.3832(12) 0.6871(12) 0.0354 1.0000 Uiso . .
H161 H 0.611(3) 0.2888(14) 0.7068(14) 0.0545 1.0000 Uiso . .
H162 H 0.534(2) 0.3438(14) 0.6395(14) 0.0530 1.0000 Uiso . .
H163 H 0.459(2) 0.2743(14) 0.6698(14) 0.0549 1.0000 Uiso . .
H301 H 0.047(4) 0.3450(19) 0.784(2) 0.1029 1.0000 Uiso . .

loop_
_atom_site_aniso_label
_atom_site_aniso_U_11
_atom_site_aniso_U_22
_atom_site_aniso_U_33
_atom_site_aniso_U_23
_atom_site_aniso_U_13
_atom_site_aniso_U_12
Zn1 0.02291(13) 0.02284(13) 0.02475(14) 0.0000 0.00724(9) 0.0000
O21 0.0723(12) 0.0824(13) 0.0783(13) 0.0333(11) 0.0120(10) 0.0188(10)
O22 0.0690(10) 0.0456(8) 0.0547(9) -0.0043(7) 0.0252(8) -0.0089(7)
O23 0.0686(10) 0.0516(9) 0.0664(10) 0.0181(8) 0.0177(8) -0.0079(8)
O30 0.105(2) 0.0423(13) 0.0646(16) 0.0000 0.0304(15) 0.0000
N4 0.0250(6) 0.0280(6) 0.0267(6) -0.0002(5) 0.0087(5) 0.0020(5)
N10 0.0270(6) 0.0249(6) 0.0270(6) 0.0002(5) 0.0082(5) -0.0008(5)
N13 0.0249(6) 0.0244(6) 0.0290(6) -0.0005(5) 0.0075(5) 0.0004(5)
N20 0.0589(11) 0.0478(10) 0.0378(8) 0.0076(7) 0.0245(8) 0.0073(8)
C1 0.0268(8) 0.0463(10) 0.0379(9) 0.0005(8) 0.0014(7) 0.0016(7)
C2 0.0225(7) 0.0315(8) 0.0285(8) 0.0002(6) 0.0045(6) 0.0012(6)
C3 0.0225(7) 0.0338(8) 0.0327(8) -0.0010(6) 0.0087(6) 0.0005(6)
C5 0.0301(8) 0.0294(8) 0.0322(8) -0.0026(6) 0.0099(6) 0.0072(6)
C6 0.0325(8) 0.0340(8) 0.0288(8) -0.0043(6) 0.0118(6) 0.0025(6)
C7 0.0365(9) 0.0530(11) 0.0347(9) -0.0043(8) 0.0177(7) 0.0010(8)
C8 0.0467(10) 0.0382(10) 0.0421(10) -0.0110(8) 0.0153(8) 0.0043(8)
C9 0.0270(7) 0.0290(8) 0.0304(8) 0.0027(6) 0.0068(6) 0.0045(6)
C11 0.0304(8) 0.0348(9) 0.0258(8) 0.0003(6) 0.0104(6) -0.0022(6)
C12 0.0278(8) 0.0293(8) 0.0279(8) -0.0026(6) 0.0042(6) -0.0012(6)
C14 0.0281(7) 0.0238(7) 0.0358(8) -0.0005(6) 0.0095(6) -0.0027(6)
C15 0.0320(11) 0.0220(10) 0.0365(12) 0.0000 0.0107(9) 0.0000
C16 0.0422(10) 0.0271(8) 0.0439(10) -0.0043(7) 0.0139(8) 0.0023(7)

loop_
_atom_type_symbol
_atom_type_scat_dispersion_real
_atom_type_scat_dispersion_imag
_atom_type_scat_Cromer_Mann_a1
_atom_type_scat_Cromer_Mann_b1
_atom_type_scat_Cromer_Mann_a2
_atom_type_scat_Cromer_Mann_b2
_atom_type_scat_Cromer_Mann_a3
_atom_type_scat_Cromer_Mann_b3
_atom_type_scat_Cromer_Mann_a4
_atom_type_scat_Cromer_Mann_b4
_atom_type_scat_Cromer_Mann_c
_atom_type_scat_source
C 0.0033 0.0016 2.3100 20.8439 1.0200 10.2075 1.5886 0.5687 0.8650 51.6512 0.2156 'International Tables Vol C 4.2.6.8 and 6.1.1.4'
H 0.0000 0.0000 0.4930 10.5109 0.3229 26.1257 0.1402 3.1424 0.0408 57.7998 0.0030 'International Tables Vol C 4.2.6.8 and 6.1.1.4'
N 0.0061 0.0033 12.2126 0.0057 3.1322 9.8933 2.0125 28.9975 1.1663 0.5826 -11.5290 'International Tables Vol C 4.2.6.8 and 6.1.1.4'
O 0.0106 0.0060 3.0485 13.2771 2.2868 5.7011 1.5463 0.3239 0.8670 32.9089 0.2508 'International Tables Vol C 4.2.6.8 and 6.1.1.4'
Zn 0.2839 1.4301 14.0743 3.2655 7.0318 0.2333 5.1652 10.3163 2.4100 58.7097 1.3041 'International Tables Vol C 4.2.6.8 and 6.1.1.4'

loop_
_exptl_crystal_face_index_h
_exptl_crystal_face_index_k
_exptl_crystal_face_index_l
_exptl_crystal_face_perp_dist
1 0 0 0.100
-1 0 0 0.120
0 1 0 0.030
0 -1 0 0.050
0 0 1 0.080
0 0 -1 0.040
-1 0 2 0.108
1 0 -2 0.057
0 1 -1 0.010
0 -1 1 0.070
0 1 1 0.060
0 -1 -1 0.060

loop_
_geom_angle_atom_site_label_1
_geom_angle_site_symmetry_1
_geom_angle_atom_site_label_2
_geom_angle_atom_site_label_3
_geom_angle_site_symmetry_3
_geom_angle
_geom_angle_publ_flag
N4 5_656 Zn1 N4 . 171.64(7) yes
N13 5_656 Zn1 N4 . 100.49(5) yes
N10 5_656 Zn1 N4 . 86.42(5) yes
N13 5_656 Zn1 N10 . 167.65(5) yes
N10 5_656 Zn1 N10 . 103.12(7) yes
N4 . Zn1 N10 . 88.39(5) yes
N13 5_656 Zn1 N13 . 85.98(6) yes
N4 . Zn1 N13 . 85.68(5) yes
N10 . Zn1 N13 . 86.14(5) yes
H301 5_556 O30 H301 . 106(5) no
Zn1 . N4 C3 . 113.51(9) yes
Zn1 . N4 C5 . 108.11(9) yes
C3 . N4 C5 . 111.77(12) yes
Zn1 . N4 H41 . 108.9(13) no
C3 . N4 H41 . 107.8(13) no
C5 . N4 H41 . 106.5(13) no
Zn1 . N10 C9 . 114.36(9) yes
Zn1 . N10 C11 . 108.51(10) yes
C9 . N10 C11 . 111.09(12) yes
Zn1 . N10 H101 . 107.8(13) no
C9 . N10 H101 . 104.8(14) no
C11 . N10 H101 . 110.1(13) no
Zn1 . N13 C12 . 113.55(9) yes
Zn1 . N13 C14 . 108.18(9) yes
C12 . N13 C14 . 111.90(12) yes
Zn1 . N13 H131 . 107.9(12) no
C12 . N13 H131 . 106.7(13) no
C14 . N13 H131 . 108.5(12) no
O22 . N20 O23 . 120.65(19) yes
O22 . N20 O21 . 119.67(19) yes
O23 . N20 O21 . 119.6(2) yes
C2 . C1 H11 . 110.8(14) no
C2 . C1 H12 . 108.6(14) no
H11 . C1 H12 . 108.8(19) no
C2 . C1 H13 . 110.8(14) no
H11 . C1 H13 . 109.6(18) no
H12 . C1 H13 . 108(2) no
C1 . C2 C3 . 106.45(13) yes
C1 . C2 C9 . 106.32(13) yes
C3 . C2 C9 . 112.49(13) yes
C1 . C2 C12 . 106.58(13) yes
C3 . C2 C12 . 112.02(13) yes
C9 . C2 C12 . 112.44(13) yes
C2 . C3 N4 . 116.23(13) yes
C2 . C3 H31 . 107.1(11) no
N4 . C3 H31 . 107.8(11) no
C2 . C3 H32 . 108.8(11) no
N4 . C3 H32 . 107.8(11) no
H31 . C3 H32 . 109.0(16) no
N4 . C5 C6 . 113.81(13) yes
N4 . C5 H51 . 110.8(11) no
C6 . C5 H51 . 108.9(11) no
N4 . C5 H52 . 110.2(12) no
C6 . C5 H52 . 108.2(12) no
H51 . C5 H52 . 104.5(16) no
C5 . C6 C11 5_656 110.98(13) yes
C5 . C6 C7 . 110.44(14) yes
C11 5_656 C6 C7 . 107.33(14) yes
C5 . C6 C8 . 108.72(15) yes
C11 5_656 C6 C8 . 110.23(15) yes
C7 . C6 C8 . 109.11(14) yes
C6 . C7 H71 . 109.7(14) no
C6 . C7 H72 . 110.1(15) no
H71 . C7 H72 . 108.0(20) no
C6 . C7 H73 . 111.5(14) no
H71 . C7 H73 . 109(2) no
H72 . C7 H73 . 109(2) no
C6 . C8 H81 . 110.2(15) no
C6 . C8 H82 . 113.0(14) no
H81 . C8 H82 . 105.0(20) no
C6 . C8 H83 . 113.6(14) no
H81 . C8 H83 . 109(2) no
H82 . C8 H83 . 105.8(20) no
C2 . C9 N10 . 115.37(13) yes
C2 . C9 H91 . 108.1(11) no
N10 . C9 H91 . 110.0(12) no
C2 . C9 H92 . 109.7(12) no
N10 . C9 H92 . 108.7(12) no
H91 . C9 H92 . 104.5(16) no
C6 5_656 C11 N10 . 113.21(13) yes
C6 5_656 C11 H111 . 109.0(12) no
N10 . C11 H111 . 110.6(12) no
C6 5_656 C11 H112 . 109.6(12) no
N10 . C11 H112 . 108.8(12) no
H111 . C11 H112 . 105.4(16) no
C2 . C12 N13 . 115.57(13) yes
C2 . C12 H121 . 108.6(11) no
N13 . C12 H121 . 108.8(11) no
C2 . C12 H122 . 109.3(11) no
N13 . C12 H122 . 107.4(11) no
H121 . C12 H122 . 106.7(15) no
N13 . C14 C15 . 113.47(12) yes
N13 . C14 H141 . 107.6(12) no
C15 . C14 H141 . 109.9(12) no
N13 . C14 H142 . 111.5(12) no
C15 . C14 H142 . 107.7(12) no
H141 . C14 H142 . 106.5(16) no
C14 . C15 C14 5_656 111.18(18) yes
C14 . C15 C16 5_656 107.83(10) yes
C14 5_656 C15 C16 5_656 110.58(10) yes
C14 . C15 C16 . 110.58(10) yes
C14 5_656 C15 C16 . 107.83(10) yes
C16 5_656 C15 C16 . 108.83(19) yes
C15 . C16 H161 . 108.7(15) no
C15 . C16 H162 . 113.2(14) no
H161 . C16 H162 . 108.7(20) no
C15 . C16 H163 . 110.7(14) no
H161 . C16 H163 . 107.0(19) no
H162 . C16 H163 . 108.4(19) no

loop_
_geom_bond_atom_site_label_1
_geom_bond_atom_site_label_2
_geom_bond_site_symmetry_2
_geom_bond_distance
_geom_bond_publ_flag
Zn1 N4 . 2.2600(12) yes
Zn1 N10 . 2.1924(13) yes
Zn1 N13 . 2.2508(13) yes
O21 N20 . 1.242(3) yes
O22 N20 . 1.256(2) yes
O23 N20 . 1.244(2) yes
O30 H301 5_556 0.83(3) no
O30 H301 . 0.83(3) no
N4 C3 . 1.493(2) yes
N4 C5 . 1.487(2) yes
N4 H41 . 0.92(2) no
N10 C9 . 1.494(2) yes
N10 C11 . 1.4937(19) yes
N10 H101 . 0.88(2) no
N13 C12 . 1.4994(19) yes
N13 C14 . 1.4874(19) yes
N13 H131 . 0.93(2) no
C1 C2 . 1.537(2) yes
C1 H11 . 1.03(3) no
C1 H12 . 0.99(3) no
C1 H13 . 0.97(2) no
C2 C3 . 1.535(2) yes
C2 C9 . 1.537(2) yes
C2 C12 . 1.540(2) yes
C3 H31 . 0.97(2) no
C3 H32 . 1.00(2) no
C5 C6 . 1.533(2) yes
C5 H51 . 1.02(2) no
C5 H52 . 0.96(2) no
C6 C11 5_656 1.527(2) yes
C6 C7 . 1.539(2) yes
C6 C8 . 1.528(2) yes
C7 H71 . 0.99(3) no
C7 H72 . 0.93(3) no
C7 H73 . 1.03(2) no
C8 H81 . 0.99(3) no
C8 H82 . 1.03(3) no
C8 H83 . 1.01(3) no
C9 H91 . 0.97(2) no
C9 H92 . 0.96(2) no
C11 H111 . 0.96(2) no
C11 H112 . 0.985(19) no
C12 H121 . 0.97(2) no
C12 H122 . 0.98(2) no
C14 C15 . 1.534(2) yes
C14 H141 . 0.99(2) no
C14 H142 . 0.97(2) no
C15 C16 5_656 1.533(2) yes
C15 C16 . 1.533(2) yes
C16 H161 . 0.95(3) no
C16 H162 . 0.98(2) no
C16 H163 . 0.99(2) no

loop_
_geom_contact_atom_site_label_1
_geom_contact_atom_site_label_2
_geom_contact_distance
_geom_contact_site_symmetry_2
_geom_contact_publ_flag
O21 O30 2.953(3) . no
O21 C3 3.207(3) . no
O21 N4 3.282(3) . no
O22 N4 3.275(2) . no
O22 N13 3.315(2) 5_656 no
O22 C16 3.337(3) 5_656 no
O22 C7 3.396(3) . no
O22 C11 3.430(2) 6_565 no
O22 C14 3.592(2) . no
O23 O30 3.250(2) . no
O23 C9 3.345(2) 7_546 no
O23 C16 3.441(3) 5_656 no
O23 C11 3.549(2) 6_565 no
O30 N10 3.235(2) 3_445 no
O30 N10 3.235(2) 7_546 no
O30 N20 3.468(2) . no
O30 N20 3.468(2) 5_556 no
O30 C8 3.551(2) 3_445 no
O30 C8 3.551(2) 7_546 no
N20 C16 3.474(3) 5_656 no

loop_
_geom_hbond_atom_site_label_D
_geom_hbond_atom_site_label_H
_geom_hbond_atom_site_label_A
_geom_hbond_site_symmetry_A
_geom_hbond_angle_DHA
_geom_hbond_distance_DH
_geom_hbond_distance_HA
_geom_hbond_distance_DA
_geom_hbond_publ_flag
N4 H41 O21 . 134.6(16) 0.92(2) 2.57(2) 3.283(2) yes
N4 H41 O22 . 164.6(18) 0.92(2) 2.38(2) 3.275(2) yes
N10 H101 O30 3_555 163.8(18) 0.88(2) 2.38(2) 3.235(2) yes
N13 H131 O22 5_656 165.6(17) 0.93(2) 2.41(2) 3.315(2) yes
O30 H301 O21 . 162(3) 0.83(3) 2.15(3) 2.953(2) yes
O30 H301 O23 . 144(3) 0.83(3) 2.54(3) 3.250(2) yes

loop_
_geom_torsion_atom_site_label_1
_geom_torsion_atom_site_label_2
_geom_torsion_atom_site_label_3
_geom_torsion_atom_site_label_4
_geom_torsion_site_symmetry_2
_geom_torsion_site_symmetry_3
_geom_torsion_site_symmetry_4
_geom_torsion
_geom_torsion_publ_flag
Zn1 N4 C3 C2 . . . -22.6(2) no
Zn1 N4 C5 C6 . . . -78.1(2) no
Zn1 N4 C3 C2 5_656 5_656 5_656 -22.6(2) no
Zn1 N4 C5 C6 5_656 5_656 5_656 -78.1(2) no
Zn1 N10 C9 C2 . . . -28.1(2) no
Zn1 N10 C11 C6 . . 5_656 -81.5(1) no
Zn1 N10 C9 C2 5_656 5_656 5_656 -28.1(2) no
Zn1 N10 C11 C6 5_656 5_656 . -81.5(1) no
Zn1 N13 C12 C2 . . . -24.8(2) no
Zn1 N13 C14 C15 . . . -80.0(1) no
Zn1 N13 C12 C2 5_656 5_656 5_656 -24.8(2) no
Zn1 N13 C14 C15 5_656 5_656 . -80.0(1) no
N4 Zn1 N10 C9 . . . -26.8(1) no
N4 Zn1 N10 C11 . . . -151.4(1) no
N4 Zn1 N10 C9 . 5_656 5_656 159.7(1) no
N4 Zn1 N10 C11 . 5_656 5_656 35.1(1) no
N4 Zn1 N13 C12 . . . 57.8(1) no
N4 Zn1 N13 C14 . . . -67.0(1) no
N4 Zn1 N13 C12 . 5_656 5_656 -116.5(1) no
N4 Zn1 N13 C14 . 5_656 5_656 118.6(1) no
N4 C3 C2 C1 . . . -164.0(1) no
N4 C3 C2 C9 . . . -47.9(2) no
N4 C3 C2 C12 . . . 79.9(2) no
N4 C5 C6 C7 . . . -75.6(2) no
N4 C5 C6 C8 . . . 164.7(2) no
N4 C5 C6 C11 . . 5_656 43.3(2) no
N10 Zn1 N4 C3 . . . 53.6(1) no
N10 Zn1 N4 C5 . . . -71.0(1) no
N10 Zn1 N4 C3 . 5_656 5_656 156.8(1) no
N10 Zn1 N4 C5 . 5_656 5_656 32.2(1) no
N10 Zn1 N10 C9 . 5_656 5_656 -112.8(1) no
N10 Zn1 N10 C11 . 5_656 5_656 122.6(1) no
N10 Zn1 N13 C12 . . . -30.9(1) no
N10 Zn1 N13 C14 . . . -155.7(1) no
N10 Zn1 N13 C12 . 5_656 5_656 108.2(2) no
N10 Zn1 N13 C14 . 5_656 5_656 -16.7(3) no
N10 C9 C2 C1 . . . -162.2(1) no
N10 C9 C2 C3 . . . 81.7(2) no
N10 C9 C2 C12 . . . -45.9(2) no
N10 C11 C6 C5 . 5_656 5_656 44.6(2) no
N10 C11 C6 C7 . 5_656 5_656 165.4(1) no
N10 C11 C6 C8 . 5_656 5_656 -75.9(2) no
N13 Zn1 N4 C3 . . . -32.7(1) no
N13 Zn1 N4 C5 . . . -157.3(1) no
N13 Zn1 N4 C3 . 5_656 5_656 -117.8(1) no
N13 Zn1 N4 C5 . 5_656 5_656 117.64(9) no
N13 Zn1 N10 C9 . . . 58.9(1) no
N13 Zn1 N10 C11 . . . -65.7(1) no
N13 Zn1 N10 C9 . 5_656 5_656 109.4(2) no
N13 Zn1 N10 C11 . 5_656 5_656 -15.2(3) no
N13 Zn1 N13 C12 . 5_656 5_656 158.7(1) no
N13 Zn1 N13 C14 . 5_656 5_656 33.80(8) no
N13 C12 C2 C1 . . . -164.9(1) no
N13 C12 C2 C3 . . . -48.9(2) no
N13 C12 C2 C9 . . . 79.0(2) no
N13 C14 C15 C14 . . 5_656 44.31(9) no
N13 C14 C15 C16 . . . -75.4(2) no
N13 C14 C15 C16 . . 5_656 165.7(1) no
C2 C3 N4 C5 . . . 100.0(2) no
C2 C9 N10 C11 . . . 95.2(2) no
C2 C12 N13 C14 . . . 98.0(2) no
C3 N4 C5 C6 . . . 156.3(1) no
C6 C11 N10 C9 5_656 5_656 5_656 151.9(1) no
C12 N13 C14 C15 . . . 154.2(1) no
